data_4025352
loop_
_publ_author_name
'Leleti Rajender Reddy'
'Sonia G. Das'
'Yugang Liu'
'Mahavir Prashad'

_publ_section_title
;
 A Facile Asymmetric Synthesis of Either Enantiomer of 2-Substituted
 Pyrrolidines
;
_journal_name_full 'Journal of Organic Chemistry'
_journal_page_first 2236
_journal_page_last 2246
_journal_paper_doi 10.1021/jo902710s
_journal_volume 75
_journal_year 2010
_chemical_absolute_configuration ad
_chemical_formula_moiety 'C14 H20 Br1 N1 O1 S1'
_chemical_formula_sum 'C14 H20 Br N O S'
_chemical_formula_weight 330.29
_space_group_IT_number 4
_symmetry_cell_setting monoclinic
_symmetry_space_group_name_Hall 'P 2yb'
_symmetry_space_group_name_H-M 'P 1 21 1'
_atom_type_scat_source 'International Tables for Crystallography (Vol C)'
_cell_angle_alpha 90.00
_cell_angle_beta 112.657(3)
_cell_angle_gamma 90.00
_cell_formula_units_Z 2
_cell_length_a 11.3035(5)
_cell_length_b 5.8935(4)
_cell_length_c 12.2860(8)
_cell_measurement_reflns_used 5832
_cell_measurement_temperature 150.00(2)
_cell_measurement_theta_max 66
_cell_measurement_theta_min 7
_cell_volume 755.30(8)
_computing_cell_refinement 'DENZO/SCALEPACK (Otwinowski & Minor, 1996)'
_computing_data_collection 'Collect (Nonius, 1998)'
_computing_data_reduction 'EVALCCD (Duisenberg, 2003)'
_computing_molecular_graphics
;
    ORTEP (Johnson, 1976)
    PLATON (Spek, 1997)
;
_computing_publication_material 'SHELX97(Sheldrick, 2008) and local programs'
_computing_structure_refinement 'SHELX97 (Sheldrick, 2008)'
_computing_structure_solution
;
 PATTY (DIRDIF99, Beurskins, 1999)
;
_diffrn_ambient_temperature 150.00(2)
_diffrn_measured_fraction_theta_full 0.9802
_diffrn_measured_fraction_theta_max 0.9552
_diffrn_measurement_device_type Nonius_KappaCCD
_diffrn_measurement_method \w
_diffrn_radiation_monochromator 'graphite 002'
_diffrn_radiation_type CU-K\a
_diffrn_radiation_wavelength 1.54184
_diffrn_reflns_av_R_equivalents 0.040
_diffrn_reflns_limit_h_max 13
_diffrn_reflns_limit_h_min -13
_diffrn_reflns_limit_k_max 5
_diffrn_reflns_limit_k_min -6
_diffrn_reflns_limit_l_max 14
_diffrn_reflns_limit_l_min -11
_diffrn_reflns_number 5832
_diffrn_reflns_theta_full 46.1
_diffrn_reflns_theta_max 66.58
_diffrn_reflns_theta_min 6.78
_diffrn_standards_number 0
_exptl_absorpt_coefficient_mu 4.914
_exptl_absorpt_correction_T_max 0.6426
_exptl_absorpt_correction_T_min 0.3059
_exptl_absorpt_correction_type multi-scan
_exptl_absorpt_process_details 'SADABS (Sheldrick 1996)'
_exptl_crystal_colour colorless
_exptl_crystal_density_diffrn 1.452
_exptl_crystal_density_method 'not measured'
_exptl_crystal_description needle
_exptl_crystal_F_000 340
_exptl_crystal_size_max 0.20
_exptl_crystal_size_mid 0.10
_exptl_crystal_size_min 0.09
_refine_diff_density_max 0.30
_refine_diff_density_min -0.32
_refine_ls_abs_structure_details 'Flack H. D. (1983), Acta Cryst. A39, 876-881'
_refine_ls_abs_structure_Flack 0.013(17)
_refine_ls_extinction_method none
_refine_ls_goodness_of_fit_ref 1.043
_refine_ls_hydrogen_treatment constr
_refine_ls_matrix_type full
_refine_ls_number_parameters 166
_refine_ls_number_reflns 2343
_refine_ls_number_restraints 1
_refine_ls_R_factor_all 0.024
_refine_ls_R_factor_gt 0.023
_refine_ls_shift/su_max 0.001
_refine_ls_structure_factor_coef Fsqd
_refine_ls_weighting_details '1/[\s^2^(Fo^2^)+(0.0307P)^2^+0.0440P] where P=(Fo^2^+2Fc^2^)/3  '
_refine_ls_weighting_scheme calc
_refine_ls_wR_factor_gt 0.059
_refine_ls_wR_factor_ref 0.059
_reflns_Friedel_coverage 1.0000
_reflns_number_gt 2296
_reflns_number_total 2343
_reflns_threshold_expression >2.0\s(I)
_cod_data_source_file jo902710s_si_001.cif
_cod_data_source_block REDDY2
_cod_depositor_comments
;
The following automatic conversions were performed:

'_refine_ls_weighting_scheme' value 'calc ' changed to 'calc'
according to the built-in table from CIF Core dictionary named
'cif_core.dic' version 2.4.1 from 2010-06-29.

Automatic conversion script
Id: cif_fix_values 1646 2011-03-28 12:23:43Z adriana 

The following automatic conversions were performed:

data name '_exptl_absorpt__process_details' was replaced with
'_exptl_absorpt_process_details' as specified in the replacement file
'data/replacement-values/replacement_tags.lst'.

Automatic conversion script
Id: cif_correct_tags 9268 2022-04-12 08:56:07Z antanas 
;
_cod_original_formula_sum 'C14 H20 Br1 N1 O1 S1'
_cod_database_code 4025352

loop_
_symmetry_equiv_pos_as_xyz
'x, y, z'
'-x, y+1/2, -z'

loop_
_atom_site_label
_atom_site_fract_x
_atom_site_fract_y
_atom_site_fract_z
_atom_site_U_iso_or_equiv
_atom_site_adp_type
_atom_site_occupancy
_atom_site_symmetry_multiplicity
_atom_site_calc_flag
_atom_site_refinement_flags
_atom_site_disorder_assembly
_atom_site_disorder_group
Br24 0.52308(2) 0.42735(6) 0.91672(2) 0.03049(10) Uani 1 1 d . . .
S1 0.92943(5) -0.38508(13) 0.71849(5) 0.01941(15) Uani 1 1 d . . .
O1 0.96352(15) -0.5583(4) 0.64723(15) 0.0302(4) Uani 1 1 d . . .
N1 0.84787(18) -0.1705(4) 0.63247(17) 0.0186(5) Uani 1 1 d . . .
C2 0.7060(2) -0.1861(5) 0.6037(2) 0.0196(6) Uani 1 1 d . . .
C3 0.6462(2) -0.1043(6) 0.4754(2) 0.0278(7) Uani 1 1 d . . .
C4 0.7423(2) -0.1813(6) 0.4237(2) 0.0324(7) Uani 1 1 d . . .
C5 0.8701(2) -0.1235(5) 0.5226(2) 0.0266(8) Uani 1 1 d . . .
C11 1.0807(2) -0.2445(5) 0.8111(2) 0.0231(6) Uani 1 1 d . . .
C12 1.1439(2) -0.1221(6) 0.7382(3) 0.0368(9) Uani 1 1 d . . .
C13 1.1637(2) -0.4381(6) 0.8823(2) 0.0335(7) Uani 1 1 d . . .
C14 1.0481(2) -0.0786(7) 0.8905(2) 0.0357(7) Uani 1 1 d . . .
C21 0.66702(19) -0.0424(5) 0.68604(18) 0.0185(6) Uani 1 1 d . . .
C22 0.7226(2) 0.1674(5) 0.7240(2) 0.0190(6) Uani 1 1 d . . .
C23 0.6816(2) 0.3073(5) 0.7937(2) 0.0217(6) Uani 1 1 d . . .
C24 0.5822(2) 0.2322(5) 0.8240(2) 0.0195(6) Uani 1 1 d . . .
C25 0.5257(2) 0.0235(5) 0.7895(2) 0.0233(7) Uani 1 1 d . . .
C26 0.5685(2) -0.1119(5) 0.7207(2) 0.0207(7) Uani 1 1 d . . .
H2 0.6816 -0.3478 0.6085 0.023 Uiso 1 1 calc R . .
H22 0.7902 0.2169 0.7019 0.023 Uiso 1 1 calc R . .
H23 0.7207 0.4506 0.8198 0.026 Uiso 1 1 calc R . .
H25 0.4588 -0.0261 0.8125 0.028 Uiso 1 1 calc R . .
H26 0.5300 -0.2562 0.6961 0.025 Uiso 1 1 calc R . .
H3A 0.5613 -0.1751 0.4333 0.033 Uiso 1 1 calc R . .
H3B 0.6365 0.0628 0.4714 0.033 Uiso 1 1 calc R . .
H4A 0.7308 -0.0972 0.3506 0.039 Uiso 1 1 calc R . .
H4B 0.7349 -0.3460 0.4068 0.039 Uiso 1 1 calc R . .
H5A 0.9398 -0.2199 0.5182 0.032 Uiso 1 1 calc R . .
H5B 0.8925 0.0379 0.5187 0.032 Uiso 1 1 calc R . .
H12A 1.2296 -0.0708 0.7901 0.055 Uiso 1 1 calc R . .
H12B 1.0917 0.0092 0.6989 0.055 Uiso 1 1 calc R . .
H12C 1.1511 -0.2261 0.6788 0.055 Uiso 1 1 calc R . .
H13A 1.1815 -0.5441 0.8291 0.050 Uiso 1 1 calc R . .
H13B 1.1185 -0.5179 0.9248 0.050 Uiso 1 1 calc R . .
H13C 1.2446 -0.3771 0.9390 0.050 Uiso 1 1 calc R . .
H14A 0.9999 -0.1577 0.9305 0.054 Uiso 1 1 calc R . .
H14B 0.9960 0.0455 0.8428 0.054 Uiso 1 1 calc R . .
H14C 1.1274 -0.0169 0.9495 0.054 Uiso 1 1 calc R . .

loop_
_atom_site_aniso_label
_atom_site_aniso_U_11
_atom_site_aniso_U_22
_atom_site_aniso_U_33
_atom_site_aniso_U_12
_atom_site_aniso_U_13
_atom_site_aniso_U_23
Br24 0.04072(16) 0.0309(2) 0.02803(14) 0.01023(15) 0.02233(11) 0.00272(15)
S1 0.0186(3) 0.0172(4) 0.0234(3) -0.0010(3) 0.0091(2) 0.0002(3)
O1 0.0308(8) 0.0210(12) 0.0377(10) -0.0007(10) 0.0119(7) -0.0103(11)
N1 0.0190(9) 0.0196(14) 0.0195(10) 0.0018(8) 0.0098(8) 0.0032(9)
C2 0.0172(11) 0.0188(17) 0.0220(13) -0.0015(10) 0.0068(10) -0.0009(11)
C3 0.0296(12) 0.031(2) 0.0177(12) 0.0015(14) 0.0036(9) -0.0056(14)
C4 0.0357(14) 0.042(2) 0.0187(14) -0.0013(13) 0.0102(11) -0.0008(12)
C5 0.0325(13) 0.030(3) 0.0210(12) -0.0020(12) 0.0150(11) 0.0039(12)
C11 0.0194(11) 0.0203(18) 0.0266(14) -0.0036(11) 0.0056(10) -0.0011(12)
C12 0.0254(13) 0.045(3) 0.0413(16) -0.0116(13) 0.0143(12) 0.0016(15)
C13 0.0256(13) 0.032(2) 0.0363(16) 0.0053(13) 0.0050(11) 0.0032(14)
C14 0.0315(12) 0.039(2) 0.0308(13) 0.0007(17) 0.0061(11) -0.0150(18)
C21 0.0175(10) 0.0206(18) 0.0152(10) 0.0045(12) 0.0038(8) 0.0026(12)
C22 0.0188(11) 0.0171(19) 0.0232(13) 0.0003(10) 0.0104(10) 0.0024(11)
C23 0.0240(12) 0.0184(18) 0.0222(14) 0.0004(11) 0.0084(10) 0.0010(11)
C24 0.0232(12) 0.0193(18) 0.0171(12) 0.0078(12) 0.0089(9) 0.0019(11)
C25 0.0196(12) 0.031(2) 0.0228(13) 0.0000(11) 0.0115(10) 0.0041(11)
C26 0.0198(11) 0.016(2) 0.0240(12) -0.0033(11) 0.0060(9) 0.0015(11)

loop_
_atom_type_symbol
_atom_type_radius_bond
Br 1.14
S 1.02
O 0.73
N 0.75
C 0.77
H 0.32

loop_
_geom_angle_atom_site_label_1
_geom_angle_atom_site_label_2
_geom_angle_atom_site_label_3
_geom_angle
_geom_angle_site_symmetry_1
_geom_angle_site_symmetry_2
_geom_angle_site_symmetry_3
_geom_angle_publ_flag
O1 S1 N1 110.51(11) . . . ?
O1 S1 C11 106.39(11) . . . ?
N1 S1 C11 101.76(12) . . . ?
C5 N1 C2 109.52(18) . . . ?
C5 N1 S1 117.85(16) . . . ?
C2 N1 S1 112.26(17) . . . ?
N1 C2 C21 111.6(2) . . . ?
N1 C2 C3 103.29(19) . . . ?
C21 C2 C3 112.7(2) . . . ?
N1 C2 H2 109.70 . . . ?
C21 C2 H2 109.70 . . . ?
C3 C2 H2 109.70 . . . ?
C4 C3 C2 103.4(2) . . . ?
C4 C3 H3A 111.10 . . . ?
C2 C3 H3A 111.10 . . . ?
C4 C3 H3B 111.10 . . . ?
C2 C3 H3B 111.10 . . . ?
H3A C3 H3B 109.00 . . . ?
C3 C4 C5 102.1(2) . . . ?
C3 C4 H4A 111.30 . . . ?
C5 C4 H4A 111.30 . . . ?
C3 C4 H4B 111.30 . . . ?
C5 C4 H4B 111.30 . . . ?
H4A C4 H4B 109.20 . . . ?
N1 C5 C4 103.98(19) . . . ?
N1 C5 H5A 111.00 . . . ?
C4 C5 H5A 111.00 . . . ?
N1 C5 H5B 111.00 . . . ?
C4 C5 H5B 111.00 . . . ?
H5A C5 H5B 109.00 . . . ?
C13 C11 C14 111.1(2) . . . ?
C13 C11 C12 111.6(2) . . . ?
C14 C11 C12 110.9(3) . . . ?
C13 C11 S1 103.8(2) . . . ?
C14 C11 S1 106.73(16) . . . ?
C12 C11 S1 112.51(19) . . . ?
C11 C12 H12A 109.50 . . . ?
C11 C12 H12B 109.50 . . . ?
H12A C12 H12B 109.50 . . . ?
C11 C12 H12C 109.50 . . . ?
H12A C12 H12C 109.50 . . . ?
H12B C12 H12C 109.50 . . . ?
C11 C13 H13A 109.50 . . . ?
C11 C13 H13B 109.50 . . . ?
H13A C13 H13B 109.50 . . . ?
C11 C13 H13C 109.50 . . . ?
H13A C13 H13C 109.50 . . . ?
H13B C13 H13C 109.50 . . . ?
C11 C14 H14A 109.50 . . . ?
C11 C14 H14B 109.50 . . . ?
H14A C14 H14B 109.50 . . . ?
C11 C14 H14C 109.50 . . . ?
H14A C14 H14C 109.50 . . . ?
H14B C14 H14C 109.50 . . . ?
C22 C21 C26 118.1(2) . . . ?
C22 C21 C2 121.0(2) . . . ?
C26 C21 C2 120.8(3) . . . ?
C21 C22 C23 121.4(2) . . . ?
C21 C22 H22 119.30 . . . ?
C23 C22 H22 119.30 . . . ?
C24 C23 C22 118.2(3) . . . ?
C24 C23 H23 120.90 . . . ?
C22 C23 H23 120.90 . . . ?
C25 C24 C23 122.1(2) . . . ?
C25 C24 Br24 119.64(18) . . . ?
C23 C24 Br24 118.3(2) . . . ?
C24 C25 C26 118.4(2) . . . ?
C24 C25 H25 120.80 . . . ?
C26 C25 H25 120.80 . . . ?
C25 C26 C21 121.7(3) . . . ?
C25 C26 H26 119.10 . . . ?
C21 C26 H26 119.10 . . . ?

loop_
_geom_bond_atom_site_label_1
_geom_bond_atom_site_label_2
_geom_bond_distance
_geom_bond_site_symmetry_1
_geom_bond_site_symmetry_2
_geom_bond_publ_flag
Br24 C24 1.911(3) . . ?
S1 O1 1.489(2) . . ?
S1 N1 1.678(2) . . ?
S1 C11 1.845(2) . . ?
N1 C5 1.491(3) . . ?
N1 C2 1.506(3) . . ?
C2 C21 1.510(3) . . ?
C2 C3 1.534(3) . . ?
C2 H2 1.0000 . . ?
C3 C4 1.523(4) . . ?
C3 H3A 0.9900 . . ?
C3 H3B 0.9900 . . ?
C4 C5 1.525(3) . . ?
C4 H4A 0.9900 . . ?
C4 H4B 0.9900 . . ?
C5 H5A 0.9900 . . ?
C5 H5B 0.9900 . . ?
C11 C13 1.522(4) . . ?
C11 C14 1.524(4) . . ?
C11 C12 1.525(4) . . ?
C12 H12A 0.9800 . . ?
C12 H12B 0.9800 . . ?
C12 H12C 0.9800 . . ?
C13 H13A 0.9800 . . ?
C13 H13B 0.9800 . . ?
C13 H13C 0.9800 . . ?
C14 H14A 0.9800 . . ?
C14 H14B 0.9800 . . ?
C14 H14C 0.9800 . . ?
C21 C22 1.384(4) . . ?
C21 C26 1.398(3) . . ?
C22 C23 1.391(4) . . ?
C22 H22 0.9500 . . ?
C23 C24 1.386(3) . . ?
C23 H23 0.9500 . . ?
C24 C25 1.375(4) . . ?
C25 C26 1.379(4) . . ?
C25 H25 0.9500 . . ?
C26 H26 0.9500 . . ?

loop_
_geom_torsion_atom_site_label_1
_geom_torsion_atom_site_label_2
_geom_torsion_atom_site_label_3
_geom_torsion_atom_site_label_4
_geom_torsion
_geom_torsion_site_symmetry_1
_geom_torsion_site_symmetry_2
_geom_torsion_site_symmetry_3
_geom_torsion_site_symmetry_4
_geom_torsion_publ_flag
O1 S1 N1 C5 -26.6(2) . . . . ?
C11 S1 N1 C5 86.07(19) . . . . ?
O1 S1 N1 C2 102.04(17) . . . . ?
C11 S1 N1 C2 -145.29(18) . . . . ?
C5 N1 C2 C21 -130.9(2) . . . . ?
S1 N1 C2 C21 96.2(2) . . . . ?
C5 N1 C2 C3 -9.6(3) . . . . ?
S1 N1 C2 C3 -142.5(2) . . . . ?
N1 C2 C3 C4 32.0(3) . . . . ?
C21 C2 C3 C4 152.5(2) . . . . ?
C2 C3 C4 C5 -42.2(3) . . . . ?
C2 N1 C5 C4 -16.4(3) . . . . ?
S1 N1 C5 C4 113.5(2) . . . . ?
C3 C4 C5 N1 35.9(3) . . . . ?
O1 S1 C11 C13 -58.64(19) . . . . ?
N1 S1 C11 C13 -174.38(17) . . . . ?
O1 S1 C11 C14 -176.1(2) . . . . ?
N1 S1 C11 C14 68.2(2) . . . . ?
O1 S1 C11 C12 62.1(2) . . . . ?
N1 S1 C11 C12 -53.6(2) . . . . ?
N1 C2 C21 C22 38.1(3) . . . . ?
C3 C2 C21 C22 -77.6(3) . . . . ?
N1 C2 C21 C26 -145.6(2) . . . . ?
C3 C2 C21 C26 98.7(3) . . . . ?
C26 C21 C22 C23 -0.6(4) . . . . ?
C2 C21 C22 C23 175.8(2) . . . . ?
C21 C22 C23 C24 -0.5(4) . . . . ?
C22 C23 C24 C25 1.4(4) . . . . ?
C22 C23 C24 Br24 -178.55(18) . . . . ?
C23 C24 C25 C26 -1.3(4) . . . . ?
Br24 C24 C25 C26 178.71(18) . . . . ?
C24 C25 C26 C21 0.2(4) . . . . ?
C22 C21 C26 C25 0.7(4) . . . . ?
C2 C21 C26 C25 -175.7(2) . . . . ?
